data_7002401
loop_
_publ_author_name
'Bowmaker, Graham A.'
'Chaichit, Narongsak'
'Hanna, John V.'
'Pakawatchai, Chaveng'
'Skelton, Brian W.'
'White, Allan H.'

_publ_section_title
;
 Spectroscopy and structures of two complete families, one mononuclear,
 the other binuclear, of 1&#x2009;:&#x2009;2 CuX&#x2009;:&#x2009;dptu
 stoichiometry (X = Cl, Br, I; &#x2018;dptu&#x2019; =
 N,N&#x2032;-diphenylthiourea)
;
_journal_issue 39
_journal_name_full 'Dalton Transactions'
_journal_page_first 8308
_journal_page_last 8316
_journal_paper_doi 10.1039/b909167j
_journal_year 2009
_chemical_formula_moiety 'C52 H48 Br2 Cu2 N8 S4'
_chemical_formula_sum 'C52 H48 Br2 Cu2 N8 S4'
_chemical_formula_weight 1200.16
_chemical_name_systematic
;
?
;
_space_group_IT_number 14
_symmetry_cell_setting monoclinic
_symmetry_space_group_name_Hall '-P 2yn'
_symmetry_space_group_name_H-M 'P 1 21/n 1'
_atom_sites_solution_hydrogens geom
_atom_sites_solution_primary direct
_atom_sites_solution_secondary difmap
_audit_creation_date 2007-10-30T14:38:56-00:00
_audit_creation_method 'WinGX routine CIF_UPDATE'
_cell_angle_alpha 90
_cell_angle_beta 106.2140(10)
_cell_angle_gamma 90
_cell_formula_units_Z 2
_cell_length_a 11.8704(2)
_cell_length_b 12.21780(10)
_cell_length_c 18.0909(3)
_cell_measurement_reflns_used 23066
_cell_measurement_temperature 100(2)
_cell_measurement_theta_max 34.766
_cell_measurement_theta_min 3.3103
_cell_volume 2519.37(6)
_computing_cell_refinement
;
CrysAlis RED, Oxford Diffraction Ltd.,
Version 1.171.32.5 (release 08-05-2007 CrysAlis171 .NET)
(compiled May 8 2007,13:10:02)
;
_computing_data_collection
;
CrysAlis CCD, Oxford Diffraction Ltd.,
Version 1.171.32.5 (release 08-05-2007 CrysAlis171 .NET)
(compiled May 8 2007,13:10:02)
;
_computing_data_reduction
;
CrysAlis RED, Oxford Diffraction Ltd.,
Version 1.171.32.5 (release 08-05-2007 CrysAlis171 .NET)
(compiled May 8 2007,13:10:02)
;
_computing_structure_refinement 'SHELXL-97 (Sheldrick, 1997)'
_diffrn_ambient_temperature 100(2)
_diffrn_detector_area_resol_mean 10.4738
_diffrn_measured_fraction_theta_full 0.989
_diffrn_measured_fraction_theta_max 0.97
_diffrn_measurement_device_type
;
Oxford Diffraction Gemini diffractometer
;
_diffrn_measurement_method '\w scans'
_diffrn_orient_matrix_UB_11 -0.0042971716
_diffrn_orient_matrix_UB_12 -0.0498921465
_diffrn_orient_matrix_UB_13 -0.0206352556
_diffrn_orient_matrix_UB_21 -0.0499722425
_diffrn_orient_matrix_UB_22 -0.0147886805
_diffrn_orient_matrix_UB_23 0.0119620458
_diffrn_orient_matrix_UB_31 -0.0368346004
_diffrn_orient_matrix_UB_32 0.0257281303
_diffrn_orient_matrix_UB_33 -0.0331130517
_diffrn_radiation_monochromator graphite
_diffrn_radiation_type MoK\a
_diffrn_radiation_wavelength 0.71073
_diffrn_reflns_av_R_equivalents 0.0606
_diffrn_reflns_av_unetI/netI 0.058
_diffrn_reflns_limit_h_max 19
_diffrn_reflns_limit_h_min -18
_diffrn_reflns_limit_k_max 19
_diffrn_reflns_limit_k_min -19
_diffrn_reflns_limit_l_max 28
_diffrn_reflns_limit_l_min -28
_diffrn_reflns_number 89483
_diffrn_reflns_theta_full 34.5
_diffrn_reflns_theta_max 34.92
_diffrn_reflns_theta_min 3.47
_exptl_absorpt_coefficient_mu 2.641
_exptl_absorpt_correction_T_max 1
_exptl_absorpt_correction_T_min 0.87288
_exptl_absorpt_correction_type multi-scan
_exptl_absorpt_process_details
;
CrysAlis RED, Oxford Diffraction Ltd.,
Version 1.171.32.5 (release 08-05-2007 CrysAlis171 .NET)
(compiled May 8 2007,13:10:02)
Empirical absorption correction using spherical harmonics,
implemented in SCALE3 ABSPACK scaling algorithm.
;
_exptl_crystal_colour colourless
_exptl_crystal_density_diffrn 1.582
_exptl_crystal_density_method 'not measured'
_exptl_crystal_description fragment
_exptl_crystal_F_000 1216
_exptl_crystal_size_max 0.18
_exptl_crystal_size_mid 0.11
_exptl_crystal_size_min 0.08
_refine_diff_density_max 0.457
_refine_diff_density_min -0.422
_refine_diff_density_rms 0.083
_refine_ls_extinction_method none
_refine_ls_goodness_of_fit_ref 0.938
_refine_ls_hydrogen_treatment constr
_refine_ls_matrix_type full
_refine_ls_number_parameters 307
_refine_ls_number_reflns 10683
_refine_ls_number_restraints 0
_refine_ls_restrained_S_all 0.938
_refine_ls_R_factor_all 0.0585
_refine_ls_R_factor_gt 0.0277
_refine_ls_shift/su_max 0.002
_refine_ls_shift/su_mean 0
_refine_ls_structure_factor_coef Fsqd
_refine_ls_weighting_details 'calc w=1/[\s^2^(Fo^2^)+(0.0282P)^2^+0.0000P] where P=(Fo^2^+2Fc^2^)/3'
_refine_ls_weighting_scheme calc
_refine_ls_wR_factor_gt 0.0531
_refine_ls_wR_factor_ref 0.0602
_reflns_number_gt 7071
_reflns_number_total 10683
_reflns_threshold_expression I>2sigma(I)
_cod_data_source_file b909167j.txt
_cod_data_source_block gb0709
_cod_original_sg_symbol_Hall -P_2yn
_cod_database_code 7002401

loop_
_symmetry_equiv_pos_as_xyz
'x, y, z'
'-x+1/2, y+1/2, -z+1/2'
'-x, -y, -z'
'x-1/2, -y-1/2, z-1/2'

loop_
_atom_site_label
_atom_site_type_symbol
_atom_site_fract_x
_atom_site_fract_y
_atom_site_fract_z
_atom_site_U_iso_or_equiv
_atom_site_adp_type
_atom_site_occupancy
_atom_site_symmetry_multiplicity
_atom_site_calc_flag
_atom_site_refinement_flags
_atom_site_disorder_assembly
_atom_site_disorder_group
Cu1 Cu 0.498550(14) 0.441420(14) 0.423746(10) 0.01679(4) Uani 1 1 d . . .
Br1 Br 0.668513(11) 0.402107(12) 0.377815(8) 0.01769(4) Uani 1 1 d . . .
S1 S 0.44348(3) 0.62029(3) 0.440007(19) 0.01439(6) Uani 1 1 d . . .
C1 C 0.55697(11) 0.70841(11) 0.44275(7) 0.0147(2) Uani 1 1 d . . .
N11 N 0.54449(10) 0.81639(10) 0.44997(7) 0.0193(2) Uani 1 1 d . . .
H11 H 0.6061 0.8574 0.4516 0.023 Uiso 1 1 calc R . .
C111 C 0.44088(12) 0.87173(11) 0.45525(9) 0.0197(3) Uani 1 1 d . . .
C112 C 0.39346(13) 0.85129(13) 0.51521(9) 0.0254(3) Uani 1 1 d . . .
H112 H 0.4273 0.7975 0.5528 0.03 Uiso 1 1 calc R . .
C113 C 0.29563(14) 0.90998(15) 0.52026(12) 0.0361(4) Uani 1 1 d . . .
H113 H 0.2612 0.895 0.5607 0.043 Uiso 1 1 calc R . .
C114 C 0.24811(14) 0.99022(15) 0.46652(13) 0.0429(5) Uani 1 1 d . . .
H114 H 0.1819 1.031 0.4704 0.051 Uiso 1 1 calc R . .
C115 C 0.29730(16) 1.01075(15) 0.40735(12) 0.0424(5) Uani 1 1 d . . .
H115 H 0.2649 1.0661 0.3707 0.051 Uiso 1 1 calc R . .
C116 C 0.39355(15) 0.95144(13) 0.40072(10) 0.0306(4) Uani 1 1 d . . .
H116 H 0.4266 0.9651 0.3595 0.037 Uiso 1 1 calc R . .
N12 N 0.65989(9) 0.67127(10) 0.43762(6) 0.0167(2) Uani 1 1 d . . .
H12 H 0.6702 0.6 0.4372 0.02 Uiso 1 1 calc R . .
C121 C 0.75521(12) 0.74056(12) 0.43266(8) 0.0179(3) Uani 1 1 d . . .
C122 C 0.86071(12) 0.73839(13) 0.48976(9) 0.0217(3) Uani 1 1 d . . .
H122 H 0.8704 0.6925 0.5335 0.026 Uiso 1 1 calc R . .
C123 C 0.95208(13) 0.80421(14) 0.48221(9) 0.0277(3) Uani 1 1 d . . .
H123 H 1.0251 0.8029 0.5209 0.033 Uiso 1 1 calc R . .
C124 C 0.93794(14) 0.87151(15) 0.41909(10) 0.0327(4) Uani 1 1 d . . .
H124 H 1.001 0.9163 0.4143 0.039 Uiso 1 1 calc R . .
C125 C 0.83123(15) 0.87370(16) 0.36244(10) 0.0356(4) Uani 1 1 d . . .
H125 H 0.821 0.9204 0.3191 0.043 Uiso 1 1 calc R . .
C126 C 0.74004(13) 0.80786(14) 0.36922(9) 0.0268(3) Uani 1 1 d . . .
H126 H 0.6671 0.8088 0.3304 0.032 Uiso 1 1 calc R . .
S2 S 0.31770(3) 0.36810(3) 0.36899(2) 0.02141(8) Uani 1 1 d . . .
C2 C 0.31310(11) 0.29448(12) 0.28890(8) 0.0167(3) Uani 1 1 d . . .
N21 N 0.21601(10) 0.23978(10) 0.24923(7) 0.0184(2) Uani 1 1 d . . .
H21 H 0.2192 0.2092 0.2058 0.022 Uiso 1 1 calc R . .
C211 C 0.10933(11) 0.22577(12) 0.26944(8) 0.0179(3) Uani 1 1 d . . .
C212 C 0.05902(13) 0.12216(13) 0.25773(8) 0.0225(3) Uani 1 1 d . . .
H212 H 0.0959 0.0653 0.2372 0.027 Uiso 1 1 calc R . .
C213 C -0.04500(14) 0.10180(15) 0.27605(9) 0.0289(4) Uani 1 1 d . . .
H213 H -0.0798 0.0312 0.2674 0.035 Uiso 1 1 calc R . .
C214 C -0.09804(13) 0.18362(15) 0.30668(8) 0.0296(4) Uani 1 1 d . . .
H214 H -0.1678 0.1688 0.3208 0.035 Uiso 1 1 calc R . .
C215 C -0.04952(12) 0.28745(15) 0.31683(8) 0.0258(3) Uani 1 1 d . . .
H215 H -0.0866 0.3438 0.3376 0.031 Uiso 1 1 calc R . .
C216 C 0.05335(12) 0.31012(13) 0.29682(8) 0.0209(3) Uani 1 1 d . . .
H216 H 0.0847 0.3822 0.3018 0.025 Uiso 1 1 calc R . .
N22 N 0.41002(10) 0.28730(11) 0.26373(7) 0.0202(2) Uani 1 1 d . . .
H22 H 0.4659 0.3349 0.2836 0.024 Uiso 1 1 calc R . .
C221 C 0.43338(12) 0.21279(12) 0.20930(8) 0.0191(3) Uani 1 1 d . . .
C222 C 0.54011(13) 0.15740(13) 0.23052(9) 0.0245(3) Uani 1 1 d . . .
H222 H 0.5929 0.1688 0.2801 0.029 Uiso 1 1 calc R . .
C223 C 0.56940(14) 0.08579(14) 0.17956(9) 0.0280(3) Uani 1 1 d . . .
H223 H 0.6432 0.0496 0.1935 0.034 Uiso 1 1 calc R . .
C224 C 0.49069(15) 0.06696(14) 0.10796(9) 0.0287(3) Uani 1 1 d . . .
H224 H 0.5094 0.0159 0.0736 0.034 Uiso 1 1 calc R . .
C225 C 0.38522(14) 0.12243(14) 0.08672(9) 0.0266(3) Uani 1 1 d . . .
H225 H 0.3314 0.1089 0.0378 0.032 Uiso 1 1 calc R . .
C226 C 0.35700(12) 0.19784(14) 0.13628(8) 0.0227(3) Uani 1 1 d . . .
H226 H 0.2863 0.2387 0.1204 0.027 Uiso 1 1 calc R . .

loop_
_atom_site_aniso_label
_atom_site_aniso_U_11
_atom_site_aniso_U_22
_atom_site_aniso_U_33
_atom_site_aniso_U_23
_atom_site_aniso_U_13
_atom_site_aniso_U_12
Cu1 0.01412(8) 0.01585(8) 0.02048(9) -0.00234(6) 0.00494(6) -0.00228(6)
Br1 0.01459(6) 0.01945(7) 0.02016(7) -0.00119(5) 0.00674(5) -0.00104(5)
S1 0.01219(14) 0.01412(16) 0.01697(15) -0.00040(12) 0.00423(12) -0.00192(11)
C1 0.0152(6) 0.0148(6) 0.0141(6) 0.0000(5) 0.0041(5) -0.0016(5)
N11 0.0163(5) 0.0131(6) 0.0301(7) -0.0008(5) 0.0089(5) -0.0032(4)
C111 0.0153(6) 0.0122(6) 0.0292(8) -0.0043(5) 0.0019(5) -0.0016(5)
C112 0.0245(7) 0.0182(7) 0.0355(9) -0.0038(6) 0.0118(6) -0.0022(6)
C113 0.0273(8) 0.0261(9) 0.0611(12) -0.0170(8) 0.0225(8) -0.0059(7)
C114 0.0166(7) 0.0269(10) 0.0790(15) -0.0202(9) 0.0032(8) -0.0008(7)
C115 0.0328(9) 0.0209(9) 0.0574(12) -0.0030(8) -0.0140(9) 0.0066(7)
C116 0.0319(8) 0.0201(8) 0.0330(9) 0.0003(7) -0.0024(7) 0.0007(7)
N12 0.0143(5) 0.0157(6) 0.0211(6) -0.0010(4) 0.0068(4) -0.0028(4)
C121 0.0165(6) 0.0192(7) 0.0203(7) -0.0053(5) 0.0088(5) -0.0048(5)
C122 0.0167(6) 0.0250(8) 0.0236(7) -0.0018(6) 0.0063(5) -0.0008(6)
C123 0.0173(7) 0.0345(9) 0.0317(8) -0.0091(7) 0.0072(6) -0.0059(6)
C124 0.0264(8) 0.0386(10) 0.0382(9) -0.0086(8) 0.0172(7) -0.0172(7)
C125 0.0363(9) 0.0421(11) 0.0317(9) 0.0068(8) 0.0149(7) -0.0144(8)
C126 0.0235(7) 0.0353(9) 0.0216(7) 0.0018(6) 0.0061(6) -0.0096(7)
S2 0.01434(15) 0.0280(2) 0.02244(18) -0.01005(14) 0.00608(13) -0.00608(14)
C2 0.0147(6) 0.0167(7) 0.0178(6) 0.0009(5) 0.0029(5) -0.0023(5)
N21 0.0156(5) 0.0230(6) 0.0167(6) -0.0054(5) 0.0046(4) -0.0056(5)
C211 0.0134(6) 0.0254(8) 0.0138(6) 0.0013(5) 0.0018(5) -0.0057(5)
C212 0.0267(7) 0.0248(8) 0.0155(7) -0.0008(6) 0.0049(6) -0.0082(6)
C213 0.0300(8) 0.0361(9) 0.0198(7) 0.0007(7) 0.0058(6) -0.0173(7)
C214 0.0199(7) 0.0495(11) 0.0201(7) 0.0013(7) 0.0067(6) -0.0117(7)
C215 0.0157(7) 0.0406(10) 0.0206(7) -0.0018(6) 0.0039(5) -0.0013(6)
C216 0.0150(6) 0.0265(8) 0.0197(7) 0.0003(6) 0.0021(5) -0.0020(6)
N22 0.0138(5) 0.0248(7) 0.0220(6) -0.0068(5) 0.0053(5) -0.0053(5)
C221 0.0157(6) 0.0219(7) 0.0209(7) -0.0034(6) 0.0071(5) -0.0038(5)
C222 0.0182(7) 0.0293(8) 0.0242(8) -0.0055(6) 0.0029(6) -0.0003(6)
C223 0.0233(7) 0.0305(9) 0.0309(8) -0.0032(7) 0.0090(6) 0.0032(6)
C224 0.0342(9) 0.0293(9) 0.0267(8) -0.0083(7) 0.0152(7) -0.0051(7)
C225 0.0273(8) 0.0345(9) 0.0184(7) -0.0063(6) 0.0071(6) -0.0105(7)
C226 0.0169(6) 0.0326(9) 0.0188(7) -0.0008(6) 0.0052(5) -0.0036(6)

loop_
_atom_type_symbol
_atom_type_description
_atom_type_scat_dispersion_real
_atom_type_scat_dispersion_imag
_atom_type_scat_source
C C 0.0033 0.0016 'International Tables Vol C Tables 4.2.6.8 and 6.1.1.4'
H H 0 0 'International Tables Vol C Tables 4.2.6.8 and 6.1.1.4'
N N 0.0061 0.0033 'International Tables Vol C Tables 4.2.6.8 and 6.1.1.4'
S S 0.1246 0.1234 'International Tables Vol C Tables 4.2.6.8 and 6.1.1.4'
Cu Cu 0.3201 1.2651 'International Tables Vol C Tables 4.2.6.8 and 6.1.1.4'
Br Br -0.2901 2.4595 'International Tables Vol C Tables 4.2.6.8 and 6.1.1.4'

loop_
_geom_angle_atom_site_label_1
_geom_angle_atom_site_label_2
_geom_angle_atom_site_label_3
_geom_angle
_geom_angle_site_symmetry_1
_geom_angle_site_symmetry_3
_geom_angle_publ_flag
S2 Cu1 S1 99.233(14) . . ?
S2 Cu1 Br1 122.908(12) . . ?
S1 Cu1 Br1 121.202(11) . . ?
S2 Cu1 S1 106.143(14) . 3_666 ?
S1 Cu1 S1 99.769(12) . 3_666 ?
Br1 Cu1 S1 104.621(10) . 3_666 ?
C1 S1 Cu1 110.35(5) . . ?
C1 S1 Cu1 99.45(5) . 3_666 ?
Cu1 S1 Cu1 80.231(12) . 3_666 ?
N12 C1 N11 118.16(12) . . ?
N12 C1 S1 120.88(10) . . ?
N11 C1 S1 120.96(10) . . ?
C1 N11 C111 126.40(12) . . ?
C1 N11 H11 116.8 . . ?
C111 N11 H11 116.8 . . ?
C112 C111 C116 120.90(14) . . ?
C112 C111 N11 121.02(13) . . ?
C116 C111 N11 117.97(14) . . ?
C111 C112 C113 119.41(16) . . ?
C111 C112 H112 120.3 . . ?
C113 C112 H112 120.3 . . ?
C114 C113 C112 120.22(18) . . ?
C114 C113 H113 119.9 . . ?
C112 C113 H113 119.9 . . ?
C115 C114 C113 119.75(16) . . ?
C115 C114 H114 120.1 . . ?
C113 C114 H114 120.1 . . ?
C114 C115 C116 120.69(17) . . ?
C114 C115 H115 119.7 . . ?
C116 C115 H115 119.7 . . ?
C115 C116 C111 119.01(18) . . ?
C115 C116 H116 120.5 . . ?
C111 C116 H116 120.5 . . ?
C1 N12 C121 123.92(12) . . ?
C1 N12 H12 118 . . ?
C121 N12 H12 118 . . ?
C126 C121 C122 120.82(13) . . ?
C126 C121 N12 118.72(12) . . ?
C122 C121 N12 120.45(13) . . ?
C121 C122 C123 119.01(14) . . ?
C121 C122 H122 120.5 . . ?
C123 C122 H122 120.5 . . ?
C124 C123 C122 120.63(14) . . ?
C124 C123 H123 119.7 . . ?
C122 C123 H123 119.7 . . ?
C123 C124 C125 119.83(15) . . ?
C123 C124 H124 120.1 . . ?
C125 C124 H124 120.1 . . ?
C126 C125 C124 119.92(16) . . ?
C126 C125 H125 120 . . ?
C124 C125 H125 120 . . ?
C125 C126 C121 119.78(14) . . ?
C125 C126 H126 120.1 . . ?
C121 C126 H126 120.1 . . ?
C2 S2 Cu1 112.44(5) . . ?
N21 C2 N22 117.91(12) . . ?
N21 C2 S2 122.40(10) . . ?
N22 C2 S2 119.68(10) . . ?
C2 N21 C211 127.65(12) . . ?
C2 N21 H21 116.2 . . ?
C211 N21 H21 116.2 . . ?
C216 C211 C212 120.10(13) . . ?
C216 C211 N21 123.40(13) . . ?
C212 C211 N21 116.45(13) . . ?
C213 C212 C211 119.99(15) . . ?
C213 C212 H212 120 . . ?
C211 C212 H212 120 . . ?
C214 C213 C212 120.22(15) . . ?
C214 C213 H213 119.9 . . ?
C212 C213 H213 119.9 . . ?
C213 C214 C215 119.89(14) . . ?
C213 C214 H214 120.1 . . ?
C215 C214 H214 120.1 . . ?
C214 C215 C216 120.64(15) . . ?
C214 C215 H215 119.7 . . ?
C216 C215 H215 119.7 . . ?
C211 C216 C215 119.04(14) . . ?
C211 C216 H216 120.5 . . ?
C215 C216 H216 120.5 . . ?
C2 N22 C221 128.47(12) . . ?
C2 N22 H22 115.8 . . ?
C221 N22 H22 115.8 . . ?
C226 C221 C222 120.00(14) . . ?
C226 C221 N22 122.68(13) . . ?
C222 C221 N22 117.26(12) . . ?
C223 C222 C221 120.14(14) . . ?
C223 C222 H222 119.9 . . ?
C221 C222 H222 119.9 . . ?
C222 C223 C224 119.83(15) . . ?
C222 C223 H223 120.1 . . ?
C224 C223 H223 120.1 . . ?
C225 C224 C223 120.00(15) . . ?
C225 C224 H224 120 . . ?
C223 C224 H224 120 . . ?
C224 C225 C226 120.60(14) . . ?
C224 C225 H225 119.7 . . ?
C226 C225 H225 119.7 . . ?
C221 C226 C225 119.29(14) . . ?
C221 C226 H226 120.4 . . ?
C225 C226 H226 120.4 . . ?

loop_
_geom_bond_atom_site_label_1
_geom_bond_atom_site_label_2
_geom_bond_distance
_geom_bond_site_symmetry_2
_geom_bond_publ_flag
Cu1 S2 2.2814(4) . ?
Cu1 S1 2.3232(4) . ?
Cu1 Br1 2.4347(2) . ?
Cu1 S1 2.4840(4) 3_666 ?
S1 C1 1.7144(13) . ?
S1 Cu1 2.4840(4) 3_666 ?
C1 N12 1.3306(17) . ?
C1 N11 1.3380(18) . ?
N11 C111 1.4299(18) . ?
N11 H11 0.88 . ?
C111 C112 1.377(2) . ?
C111 C116 1.388(2) . ?
C112 C113 1.389(2) . ?
C112 H112 0.95 . ?
C113 C114 1.385(3) . ?
C113 H113 0.95 . ?
C114 C115 1.378(3) . ?
C114 H114 0.95 . ?
C115 C116 1.386(3) . ?
C115 H115 0.95 . ?
C116 H116 0.95 . ?
N12 C121 1.4359(17) . ?
N12 H12 0.88 . ?
C121 C126 1.382(2) . ?
C121 C122 1.3834(19) . ?
C122 C123 1.387(2) . ?
C122 H122 0.95 . ?
C123 C124 1.379(2) . ?
C123 H123 0.95 . ?
C124 C125 1.389(2) . ?
C124 H124 0.95 . ?
C125 C126 1.381(2) . ?
C125 H125 0.95 . ?
C126 H126 0.95 . ?
S2 C2 1.6932(14) . ?
C2 N21 1.3521(17) . ?
C2 N22 1.3533(17) . ?
N21 C211 1.4231(17) . ?
N21 H21 0.88 . ?
C211 C216 1.390(2) . ?
C211 C212 1.390(2) . ?
C212 C213 1.387(2) . ?
C212 H212 0.95 . ?
C213 C214 1.377(2) . ?
C213 H213 0.95 . ?
C214 C215 1.384(2) . ?
C214 H214 0.95 . ?
C215 C216 1.395(2) . ?
C215 H215 0.95 . ?
C216 H216 0.95 . ?
N22 C221 1.4239(18) . ?
N22 H22 0.88 . ?
C221 C226 1.3899(19) . ?
C221 C222 1.392(2) . ?
C222 C223 1.384(2) . ?
C222 H222 0.95 . ?
C223 C224 1.388(2) . ?
C223 H223 0.95 . ?
C224 C225 1.380(2) . ?
C224 H224 0.95 . ?
C225 C226 1.390(2) . ?
C225 H225 0.95 . ?
C226 H226 0.95 . ?
